data_7012519
loop_
_publ_author_name
'Chisholm, Malcolm H.'
'Lin, Chu-Chieh'
'Gallucci, Judith C.'
'Ko, Bao-Tsan'

_publ_section_title
;
 Binolate complexes of lithium, zinc, aluminium, and titanium;
 preparations, structures, and studies of lactide polymerization
;
_journal_issue 3
_journal_name_full 'Dalton Transactions'
_journal_page_first 406
_journal_paper_doi 10.1039/b211582b
_journal_year 2003
_chemical_formula_sum 'C34 H56 Al2 O3'
_chemical_formula_weight 566.75
_chemical_name_systematic
; 
? 
;
_space_group_IT_number 2
_symmetry_cell_setting triclinic
_symmetry_space_group_name_Hall '-P 1'
_symmetry_space_group_name_H-M 'P -1'
_atom_sites_solution_hydrogens geom
_atom_sites_solution_primary direct
_atom_sites_solution_secondary difmap
_audit_creation_method SHELXL-93
_cell_angle_alpha 101.212(1)
_cell_angle_beta 103.271(1)
_cell_angle_gamma 105.798(1)
_cell_formula_units_Z 4
_cell_length_a 13.2489(1)
_cell_length_b 14.5356(2)
_cell_length_c 19.8429(3)
_cell_measurement_temperature 200(2)
_cell_volume 3441.51(8)
_computing_cell_refinement 'DENZO (Otwinowski & Minor, 1997)'
_computing_data_collection 'COLLECT (Nonius, 1999)'
_computing_data_reduction 'DENZO (Otwinowski & Minor, 1997)'
_computing_structure_refinement 'SHELXL-93 (Sheldrick, 1993)'
_computing_structure_solution 'SHELXS-86 (Sheldrick, 1990)'
_diffrn_ambient_temperature 200(2)
_diffrn_measurement_device 'Nonius Kappa CCD'
_diffrn_measurement_method 'phi and omega scans'
_diffrn_radiation_monochromator graphite
_diffrn_radiation_source 'fine-focus sealed tube'
_diffrn_radiation_type MoK\a
_diffrn_radiation_wavelength 0.71073
_diffrn_reflns_av_R_equivalents 0.035
_diffrn_reflns_av_sigmaI/netI 0.0410
_diffrn_reflns_limit_h_max 15
_diffrn_reflns_limit_h_min 0
_diffrn_reflns_limit_k_max 16
_diffrn_reflns_limit_k_min -17
_diffrn_reflns_limit_l_max 22
_diffrn_reflns_limit_l_min -23
_diffrn_reflns_number 52871
_diffrn_reflns_theta_max 25.04
_diffrn_reflns_theta_min 2.10
_exptl_absorpt_coefficient_mu 0.114
_exptl_crystal_colour colorless
_exptl_crystal_density_diffrn 1.094
_exptl_crystal_description 'rectangular chunk'
_exptl_crystal_F_000 1240
_exptl_crystal_size_max 0.31
_exptl_crystal_size_mid 0.19
_exptl_crystal_size_min 0.15
_refine_diff_density_max 0.824
_refine_diff_density_min -0.720
_refine_ls_extinction_method none
_refine_ls_goodness_of_fit_all 1.013
_refine_ls_goodness_of_fit_obs 1.057
_refine_ls_hydrogen_treatment noref
_refine_ls_matrix_type full
_refine_ls_number_parameters 737
_refine_ls_number_reflns 12146
_refine_ls_number_restraints 0
_refine_ls_restrained_S_all 1.013
_refine_ls_restrained_S_obs 1.057
_refine_ls_R_factor_all 0.0803
_refine_ls_R_factor_obs 0.0537
_refine_ls_shift/esd_max -0.017
_refine_ls_shift/esd_mean 0.000
_refine_ls_structure_factor_coef Fsqd
_refine_ls_weighting_details 'w=1/[\s^2^(Fo^2^)+(0.0656P)^2^+2.4287P] where P=(Fo^2^+2Fc^2^)/3'
_refine_ls_weighting_scheme calc
_refine_ls_wR_factor_all 0.1444
_refine_ls_wR_factor_obs 0.1281
_reflns_number_observed 8931
_reflns_number_total 12146
_reflns_observed_criterion >2sigma(I)
_cod_data_source_file b211582b.txt
_cod_data_source_block Chisholm1000
_cod_depositor_comments
;
The following automatic conversions were performed:

'_refine_ls_weighting_scheme' value 'calc
w=1/[\s^2^(Fo^2^)+(0.0656P)^2^+2.4287P] where P=(Fo^2^+2Fc^2^)/3' was
changed to 'calc'. New tag '_refine_ls_weighting_details' was
created. The value of the new tag was set to
'w=1/[\s^2^(Fo^2^)+(0.0656P)^2^+2.4287P] where P=(Fo^2^+2Fc^2^)/3'.

Automatic conversion script
Id: cif_fix_values 3143 2015-03-26 13:38:13Z robertas 
;
_cod_original_cell_volume 3441.50(7)
_cod_original_sg_symbol_H-M P1bar
_cod_database_code 7012519

loop_
_symmetry_equiv_pos_as_xyz
'x, y, z'
'-x, -y, -z'

loop_
_atom_site_aniso_label
_atom_site_aniso_U_11
_atom_site_aniso_U_22
_atom_site_aniso_U_33
_atom_site_aniso_U_23
_atom_site_aniso_U_13
_atom_site_aniso_U_12
Al1A 0.0294(4) 0.0284(4) 0.0308(4) 0.0083(3) 0.0077(3) 0.0100(3)
Al2A 0.0295(4) 0.0297(4) 0.0389(4) 0.0036(3) 0.0057(3) 0.0087(3)
O1A 0.0243(8) 0.0292(8) 0.0272(8) 0.0041(6) 0.0045(7) 0.0097(7)
O2A 0.0401(10) 0.0301(9) 0.0308(9) 0.0056(7) 0.0083(7) 0.0131(7)
O3A 0.0246(8) 0.0319(9) 0.0337(9) 0.0081(7) 0.0081(7) 0.0100(7)
C1A 0.0258(12) 0.0252(12) 0.0297(12) 0.0061(9) 0.0058(10) 0.0081(9)
C2A 0.0314(13) 0.0246(12) 0.0300(12) 0.0065(9) 0.0079(10) 0.0098(10)
C3A 0.0297(13) 0.0302(13) 0.0365(13) 0.0075(10) 0.0106(11) 0.0113(10)
C4A 0.0281(13) 0.0314(13) 0.0361(13) 0.0079(10) 0.0051(11) 0.0097(10)
C5A 0.0337(13) 0.0327(13) 0.0296(12) 0.0076(10) 0.0040(11) 0.0114(11)
C6A 0.0314(13) 0.0263(12) 0.0305(12) 0.0064(10) 0.0089(10) 0.0094(10)
C7A 0.0290(13) 0.0341(13) 0.0254(12) 0.0055(10) 0.0051(10) 0.0076(10)
C8A 0.0314(13) 0.0327(13) 0.0267(12) 0.0050(10) 0.0051(10) 0.0083(10)
C9A 0.0345(14) 0.046(2) 0.0310(13) 0.0018(11) 0.0075(11) 0.0142(12)
C10A 0.0344(14) 0.059(2) 0.0287(13) 0.0074(12) 0.0130(11) 0.0139(13)
C11A 0.0298(13) 0.047(2) 0.0282(13) 0.0098(11) 0.0042(10) 0.0047(11)
C12A 0.0354(14) 0.0368(14) 0.0280(12) 0.0072(10) 0.0052(11) 0.0099(11)
C13A 0.0324(13) 0.0362(13) 0.0302(13) 0.0070(10) 0.0107(10) 0.0125(11)
C14A 0.042(2) 0.045(2) 0.0387(15) -0.0011(12) 0.0117(12) 0.0078(13)
C15A 0.045(2) 0.051(2) 0.0347(14) 0.0083(12) 0.0175(12) 0.0121(13)
C16A 0.060(2) 0.066(2) 0.0344(14) 0.0230(13) 0.0183(13) 0.033(2)
C17A 0.0323(14) 0.058(2) 0.047(2) 0.0081(13) 0.0039(12) 0.0131(13)
C18A 0.042(2) 0.060(2) 0.0317(14) 0.0091(13) 0.0021(12) 0.0137(13)
C19A 0.059(2) 0.053(2) 0.050(2) 0.0014(14) 0.0214(15) 0.028(2)
C20A 0.076(2) 0.069(2) 0.085(3) 0.005(2) 0.012(2) 0.050(2)
C21A 0.138(4) 0.093(3) 0.084(3) 0.017(2) 0.071(3) 0.067(3)
C22A 0.079(2) 0.050(2) 0.078(2) -0.013(2) 0.017(2) 0.020(2)
C23A 0.044(2) 0.059(2) 0.0387(15) 0.0201(13) 0.0076(13) 0.0030(14)
C24A 0.061(2) 0.044(2) 0.045(2) 0.0202(13) 0.0190(14) 0.0238(14)
C25A 0.0268(13) 0.0391(14) 0.0375(14) 0.0083(11) 0.0096(11) 0.0129(11)
C26A 0.0288(13) 0.050(2) 0.0428(15) 0.0131(12) 0.0054(11) 0.0129(12)
C27A 0.044(2) 0.067(2) 0.050(2) 0.0294(15) 0.0074(13) 0.0208(15)
C28A 0.038(2) 0.096(3) 0.069(2) 0.036(2) 0.012(2) 0.030(2)
C29A 0.0333(14) 0.049(2) 0.0441(15) 0.0166(12) 0.0152(12) 0.0117(12)
C30A 0.056(2) 0.066(2) 0.048(2) 0.0253(15) 0.0187(14) 0.015(2)
C31A 0.045(2) 0.049(2) 0.064(2) 0.0194(15) 0.0172(15) 0.0044(13)
C32A 0.047(2) 0.0382(15) 0.049(2) 0.0161(12) 0.0101(13) 0.0115(12)
C33A 0.039(2) 0.056(2) 0.047(2) -0.0082(14) 0.0037(13) 0.0143(14)
C34A 0.047(2) 0.0352(15) 0.071(2) 0.0128(14) 0.0079(15) 0.0127(13)
Al1B 0.0325(4) 0.0282(4) 0.0305(4) 0.0054(3) 0.0055(3) 0.0087(3)
Al2B 0.0522(5) 0.0303(4) 0.0415(4) 0.0126(3) 0.0170(4) 0.0148(4)
O1B 0.0394(9) 0.0290(8) 0.0300(9) 0.0089(7) 0.0112(7) 0.0136(7)
O2B 0.0329(9) 0.0269(8) 0.0350(9) 0.0039(7) 0.0029(7) 0.0093(7)
O3B 0.0381(10) 0.0320(9) 0.0327(9) 0.0088(7) 0.0115(7) 0.0101(7)
C1B 0.0355(13) 0.0254(12) 0.0293(12) 0.0054(10) 0.0090(10) 0.0081(10)
C2B 0.0326(13) 0.0310(13) 0.0337(13) 0.0053(10) 0.0090(11) 0.0103(10)
C3B 0.0319(14) 0.0369(14) 0.0384(14) 0.0054(11) 0.0135(11) 0.0074(11)
C4B 0.0333(14) 0.0320(13) 0.0339(13) 0.0059(10) 0.0084(11) 0.0040(11)
C5B 0.0324(13) 0.0309(13) 0.0332(13) 0.0075(10) 0.0060(11) 0.0071(10)
C6B 0.0306(13) 0.0249(12) 0.0326(13) 0.0046(10) 0.0090(10) 0.0078(10)
C7B 0.0320(13) 0.0309(12) 0.0304(12) 0.0100(10) 0.0097(10) 0.0118(10)
C8B 0.0321(13) 0.0292(12) 0.0295(12) 0.0081(10) 0.0067(10) 0.0078(10)
C9B 0.0348(14) 0.0405(14) 0.0325(13) 0.0044(11) 0.0097(11) 0.0134(11)
C10B 0.0321(14) 0.052(2) 0.0381(14) 0.0104(12) 0.0123(11) 0.0149(12)
C11B 0.0317(14) 0.0414(14) 0.0306(13) 0.0096(11) 0.0085(11) 0.0060(11)
C12B 0.0373(14) 0.0329(13) 0.0302(13) 0.0084(10) 0.0101(11) 0.0084(11)
C13B 0.0394(15) 0.050(2) 0.044(2) 0.0132(13) 0.0124(12) 0.0221(13)
C14B 0.044(2) 0.088(2) 0.064(2) 0.026(2) 0.0191(15) 0.038(2)
C15B 0.070(2) 0.059(2) 0.074(2) 0.029(2) 0.029(2) 0.041(2)
C16B 0.042(2) 0.077(2) 0.047(2) 0.011(2) 0.0014(13) 0.028(2)
C17B 0.046(2) 0.060(2) 0.043(2) 0.0208(14) 0.0177(13) 0.0130(14)
C18B 0.043(2) 0.055(2) 0.043(2) 0.0216(13) 0.0112(13) 0.0185(13)
C19B 0.046(2) 0.057(2) 0.049(2) -0.0041(14) 0.0079(13) 0.0272(14)
C20B 0.122(3) 0.050(2) 0.108(3) 0.026(2) 0.046(3) 0.050(2)
C21B 0.069(3) 0.123(4) 0.111(3) -0.052(3) -0.005(2) 0.063(3)
C22B 0.099(3) 0.071(2) 0.048(2) -0.007(2) 0.016(2) 0.039(2)
C23B 0.0364(15) 0.050(2) 0.044(2) 0.0099(13) 0.0086(12) 0.0027(12)
C24B 0.043(2) 0.0385(15) 0.0406(15) -0.0005(12) 0.0112(12) 0.0070(12)
C25B 0.054(2) 0.043(2) 0.064(2) 0.0183(14) 0.035(2) 0.0201(14)
C26B 0.047(2) 0.063(2) 0.126(3) 0.031(2) 0.034(2) 0.020(2)
C27B 0.110(4) 0.089(3) 0.148(5) 0.052(3) -0.047(3) -0.018(3)
C28B 0.075(2) 0.053(2) 0.120(3) 0.033(2) 0.047(2) 0.010(2)
C29B 0.096(3) 0.069(2) 0.048(2) 0.028(2) 0.038(2) 0.037(2)
C30B 0.092(3) 0.089(3) 0.044(2) 0.019(2) 0.004(2) 0.018(2)
C31B 0.158(5) 0.110(3) 0.071(3) 0.031(2) 0.072(3) 0.043(3)
C32B 0.045(2) 0.039(2) 0.050(2) 0.0035(13) 0.0032(13) 0.0071(13)
C33B 0.089(2) 0.035(2) 0.057(2) 0.0098(14) 0.020(2) 0.003(2)
C34B 0.083(2) 0.072(2) 0.067(2) 0.043(2) 0.038(2) 0.048(2)

loop_
_atom_site_label
_atom_site_type_symbol
_atom_site_fract_x
_atom_site_fract_y
_atom_site_fract_z
_atom_site_U_iso_or_equiv
_atom_site_thermal_displace_type
_atom_site_occupancy
_atom_site_calc_flag
_atom_site_refinement_flags
_atom_site_disorder_group
Al1A Al 0.17137(6) 0.02491(5) 0.21775(4) 0.0296(2) Uani 1 d . .
Al2A Al 0.08651(6) -0.18329(5) 0.15532(4) 0.0346(2) Uani 1 d . .
O1A O 0.22024(12) -0.07900(11) 0.19045(8) 0.0278(3) Uani 1 d . .
O2A O 0.23792(13) 0.07807(11) 0.30885(8) 0.0342(4) Uani 1 d . .
O3A O 0.04060(12) -0.07795(11) 0.19106(8) 0.0302(4) Uani 1 d . .
C1A C 0.3300(2) -0.0691(2) 0.22451(12) 0.0276(5) Uani 1 d . .
C2A C 0.4032(2) -0.0701(2) 0.18384(12) 0.0289(5) Uani 1 d . .
C3A C 0.5114(2) -0.0533(2) 0.22238(13) 0.0320(5) Uani 1 d . .
H3A H 0.5630(2) -0.0558(2) 0.19642(13) 0.038 Uiso 1 calc R .
C4A C 0.5479(2) -0.0332(2) 0.29677(13) 0.0329(5) Uani 1 d . .
C5A C 0.4736(2) -0.0319(2) 0.33598(12) 0.0330(5) Uani 1 d . .
C6A C 0.3612(2) -0.0536(2) 0.29955(12) 0.0297(5) Uani 1 d . .
C7A C 0.2829(2) -0.0567(2) 0.34440(12) 0.0310(5) Uani 1 d . .
C8A C 0.2380(2) 0.0202(2) 0.35528(12) 0.0319(5) Uani 1 d . .
C9A C 0.1953(2) 0.0391(2) 0.41348(13) 0.0386(6) Uani 1 d . .
C10A C 0.1827(2) -0.0323(2) 0.45101(13) 0.0413(6) Uani 1 d . .
H10A H 0.1518(2) -0.0230(2) 0.48952(13) 0.050 Uiso 1 calc R .
C11A C 0.2125(2) -0.1165(2) 0.43558(12) 0.0376(6) Uani 1 d . .
C12A C 0.2676(2) -0.1273(2) 0.38391(12) 0.0349(6) Uani 1 d . .
C13A C 0.3701(2) -0.0930(2) 0.10091(12) 0.0328(5) Uani 1 d . .
C14A C 0.3046(2) -0.2047(2) 0.06889(14) 0.0454(7) Uani 1 d . .
H14A H 0.2424(9) -0.2220(3) 0.0883(7) 0.068 Uiso 1 calc R .
H14B H 0.3525(4) -0.2435(2) 0.0816(8) 0.068 Uiso 1 calc R .
H14C H 0.2771(12) -0.2197(3) 0.0164(2) 0.068 Uiso 1 calc R .
C15A C 0.4712(2) -0.0718(2) 0.07351(14) 0.0437(6) Uani 1 d . .
H15A H 0.4473(2) -0.0840(13) 0.0211(2) 0.066 Uiso 1 calc R .
H15B H 0.5128(8) -0.1156(9) 0.0861(8) 0.066 Uiso 1 calc R .
H15C H 0.5180(7) -0.0023(4) 0.0959(7) 0.066 Uiso 1 calc R .
C16A C 0.3044(2) -0.0295(2) 0.07247(14) 0.0486(7) Uani 1 d . .
H16A H 0.3445(7) 0.0408(2) 0.0976(7) 0.073 Uiso 1 calc R .
H16B H 0.2325(6) -0.0488(10) 0.0809(9) 0.073 Uiso 1 calc R .
H16C H 0.2941(14) -0.0401(11) 0.0207(2) 0.073 Uiso 1 calc R .
C17A C 0.6687(2) -0.0121(2) 0.33335(15) 0.0483(7) Uani 1 d . .
H17A H 0.7066(4) -0.0206(14) 0.2968(2) 0.072 Uiso 1 calc R .
H17B H 0.6766(2) -0.0583(9) 0.3626(8) 0.072 Uiso 1 calc R .
H17C H 0.7011(4) 0.0564(5) 0.3644(8) 0.072 Uiso 1 calc R .
C18A C 0.5150(2) -0.0042(2) 0.41705(13) 0.0471(7) Uani 1 d . .
H18A H 0.5310(14) -0.0602(5) 0.43242(14) 0.071 Uiso 1 calc R .
H18B H 0.4588(6) 0.0116(13) 0.43712(13) 0.071 Uiso 1 calc R .
H18C H 0.5822(9) 0.0538(9) 0.43431(14) 0.071 Uiso 1 calc R .
C19A C 0.1709(3) 0.1365(2) 0.4363(2) 0.0531(7) Uani 1 d . .
C20A C 0.0815(3) 0.1493(3) 0.3783(2) 0.0762(11) Uani 1 d . .
H20A H 0.0691(16) 0.2118(10) 0.3963(6) 0.114 Uiso 1 calc R .
H20B H 0.0132(6) 0.0936(10) 0.3665(10) 0.114 Uiso 1 calc R .
H20C H 0.1050(9) 0.1509(19) 0.3351(5) 0.114 Uiso 1 calc R .
C21A C 0.1339(4) 0.1416(3) 0.5045(2) 0.0933(13) Uani 1 d . .
H21A H 0.1919(11) 0.1382(23) 0.5438(5) 0.140 Uiso 1 calc R .
H21B H 0.0666(14) 0.0857(13) 0.4950(5) 0.140 Uiso 1 calc R .
H21C H 0.1197(25) 0.2043(11) 0.5183(10) 0.140 Uiso 1 calc R .
C22A C 0.2774(3) 0.2240(2) 0.4541(2) 0.0750(10) Uani 1 d . .
H22A H 0.3348(6) 0.2171(10) 0.4919(9) 0.112 Uiso 1 calc R .
H22B H 0.2643(6) 0.2865(3) 0.4708(13) 0.112 Uiso 1 calc R .
H22C H 0.3012(11) 0.2244(11) 0.4108(4) 0.112 Uiso 1 calc R .
C23A C 0.1899(2) -0.1923(2) 0.47716(14) 0.0498(7) Uani 1 d . .
H23A H 0.2596(2) -0.1942(10) 0.5060(8) 0.075 Uiso 1 calc R .
H23B H 0.1475(14) -0.2579(3) 0.44349(15) 0.075 Uiso 1 calc R .
H23C H 0.1478(14) -0.1739(8) 0.5091(8) 0.075 Uiso 1 calc R .
C24A C 0.3105(2) -0.2130(2) 0.37292(15) 0.0473(7) Uani 1 d . .
H24A H 0.3449(14) -0.2117(8) 0.3342(7) 0.071 Uiso 1 calc R .
H24B H 0.2495(3) -0.2757(2) 0.3598(10) 0.071 Uiso 1 calc R .
H24C H 0.3650(11) -0.2077(8) 0.4175(3) 0.071 Uiso 1 calc R .
C25A C -0.0695(2) -0.0734(2) 0.18944(13) 0.0344(6) Uani 1 d . .
H25A H -0.0592(2) -0.0064(2) 0.22027(13) 0.041 Uiso 1 calc R .
C26A C -0.1363(2) -0.0817(2) 0.11307(14) 0.0414(6) Uani 1 d . .
H26A H -0.1507(2) -0.1500(2) 0.08245(14) 0.050 Uiso 1 calc R .
C27A C -0.0772(2) -0.0073(2) 0.0785(2) 0.0524(7) Uani 1 d . .
H27A H -0.0087(8) -0.0184(10) 0.0750(10) 0.079 Uiso 1 calc R .
H27B H -0.0605(14) 0.0605(2) 0.1081(6) 0.079 Uiso 1 calc R .
H27C H -0.1246(7) -0.0160(10) 0.0303(4) 0.079 Uiso 1 calc R .
C28A C -0.2472(2) -0.0698(3) 0.1133(2) 0.0650(9) Uani 1 d . .
H28A H -0.2354(2) -0.0051(7) 0.1456(10) 0.098 Uiso 1 calc R .
H28B H -0.2890(8) -0.1229(10) 0.1299(12) 0.098 Uiso 1 calc R .
H28C H -0.2885(8) -0.0737(17) 0.0644(3) 0.098 Uiso 1 calc R .
C29A C -0.1276(2) -0.1507(2) 0.22281(14) 0.0413(6) Uani 1 d . .
H29A H -0.1952(2) -0.1355(2) 0.22789(14) 0.050 Uiso 1 calc R .
C30A C -0.0591(3) -0.1410(2) 0.2986(2) 0.0557(8) Uani 1 d . .
H30A H 0.0067(9) -0.1584(15) 0.2962(2) 0.084 Uiso 1 calc R .
H30B H -0.1028(6) -0.1861(11) 0.3200(4) 0.084 Uiso 1 calc R .
H30C H -0.0373(14) -0.0724(4) 0.3282(3) 0.084 Uiso 1 calc R .
C31A C -0.1669(2) -0.2582(2) 0.1754(2) 0.0542(7) Uani 1 d . .
H31A H -0.1047(4) -0.2736(5) 0.1632(9) 0.081 Uiso 1 calc R .
H31B H -0.2234(12) -0.2657(4) 0.1311(5) 0.081 Uiso 1 calc R .
H31C H -0.1979(15) -0.3037(2) 0.2015(4) 0.081 Uiso 1 calc R .
C32A C 0.1871(2) 0.1302(2) 0.17089(15) 0.0453(7) Uani 1 d . .
H32A H 0.1455(12) 0.1725(8) 0.1861(8) 0.068 Uiso 1 calc R .
H32B H 0.1588(14) 0.1014(2) 0.11857(15) 0.068 Uiso 1 calc R .
H32C H 0.2649(3) 0.1702(8) 0.1842(8) 0.068 Uiso 1 calc R .
C33A C 0.0236(2) -0.2261(2) 0.05037(15) 0.0528(8) Uani 1 d . .
H33A H -0.0567(3) -0.2535(14) 0.03769(15) 0.079 Uiso 1 calc R .
H33B H 0.0518(13) -0.2773(11) 0.0300(2) 0.079 Uiso 1 calc R .
H33C H 0.0441(14) -0.1691(4) 0.0309(2) 0.079 Uiso 1 calc R .
C34A C 0.0991(2) -0.2867(2) 0.2028(2) 0.0532(7) Uani 1 d . .
H34A H 0.0386(9) -0.3486(4) 0.1761(6) 0.080 Uiso 1 calc R .
H34B H 0.0958(16) -0.2661(7) 0.2521(4) 0.080 Uiso 1 calc R .
H34C H 0.1694(7) -0.2974(10) 0.2041(9) 0.080 Uiso 1 calc R .
Al1B Al 0.78287(6) 0.51655(5) 0.30904(4) 0.0318(2) Uani 1 d . .
Al2B Al 0.73310(7) 0.31040(5) 0.28700(4) 0.0402(2) Uani 1 d . .
O1B O 0.79725(13) 0.41080(11) 0.24871(8) 0.0320(4) Uani 1 d . .
O2B O 0.70111(13) 0.56806(11) 0.25803(8) 0.0337(4) Uani 1 d . .
O3B O 0.70818(13) 0.41698(11) 0.34162(8) 0.0345(4) Uani 1 d . .
C1B C 0.8040(2) 0.4192(2) 0.17989(12) 0.0309(5) Uani 1 d . .
C2B C 0.8973(2) 0.4148(2) 0.15977(12) 0.0332(5) Uani 1 d . .
C3B C 0.8997(2) 0.4334(2) 0.09372(13) 0.0368(6) Uani 1 d . .
H3B H 0.9605(2) 0.4288(2) 0.07721(13) 0.044 Uiso 1 calc R .
C4B C 0.8189(2) 0.4582(2) 0.05080(13) 0.0353(6) Uani 1 d . .
C5B C 0.7262(2) 0.4612(2) 0.07202(13) 0.0337(5) Uani 1 d . .
C6B C 0.7164(2) 0.4377(2) 0.13631(12) 0.0302(5) Uani 1 d . .
C7B C 0.6096(2) 0.4320(2) 0.15283(12) 0.0305(5) Uani 1 d . .
C8B C 0.6054(2) 0.5084(2) 0.20694(12) 0.0312(5) Uani 1 d . .
C9B C 0.5058(2) 0.5250(2) 0.20657(13) 0.0367(6) Uani 1 d . .
C10B C 0.4108(2) 0.4519(2) 0.15953(13) 0.0404(6) Uani 1 d . .
H10B H 0.3420(2) 0.4598(2) 0.15980(13) 0.048 Uiso 1 calc R .
C11B C 0.4109(2) 0.3678(2) 0.11208(13) 0.0360(6) Uani 1 d . .
C12B C 0.5111(2) 0.3596(2) 0.10637(12) 0.0342(5) Uani 1 d . .
C13B C 0.9907(2) 0.3857(2) 0.20272(14) 0.0431(6) Uani 1 d . .
C14B C 1.0859(2) 0.3956(3) 0.1691(2) 0.0606(8) Uani 1 d . .
H14D H 1.1435(8) 0.3767(16) 0.1979(7) 0.091 Uiso 1 calc R .
H14E H 1.1163(12) 0.4646(4) 0.1681(11) 0.091 Uiso 1 calc R .
H14F H 1.0583(4) 0.3518(12) 0.1198(4) 0.091 Uiso 1 calc R .
C15B C 0.9439(3) 0.2754(2) 0.2000(2) 0.0604(8) Uani 1 d . .
H15D H 0.8806(11) 0.2652(4) 0.2188(11) 0.091 Uiso 1 calc R .
H15E H 1.0006(6) 0.2562(5) 0.2295(9) 0.091 Uiso 1 calc R .
H15F H 0.9206(16) 0.2345(3) 0.1501(2) 0.091 Uiso 1 calc R .
C16B C 1.0409(2) 0.4511(2) 0.28060(15) 0.0564(8) Uani 1 d . .
H16D H 0.9851(5) 0.4410(11) 0.3059(3) 0.085 Uiso 1 calc R .
H16E H 1.0668(15) 0.5211(3) 0.28082(15) 0.085 Uiso 1 calc R .
H16F H 1.1029(11) 0.4330(11) 0.3049(4) 0.085 Uiso 1 calc R .
C17B C 0.8321(2) 0.4798(2) -0.01896(14) 0.0490(7) Uani 1 d . .
H17D H 0.8447(15) 0.5506(3) -0.0147(4) 0.074 Uiso 1 calc R .
H17E H 0.7652(6) 0.4401(11) -0.0585(2) 0.074 Uiso 1 calc R .
H17F H 0.8949(10) 0.4628(13) -0.0288(5) 0.074 Uiso 1 calc R .
C18B C 0.6398(2) 0.4916(2) 0.02640(14) 0.0455(7) Uani 1 d . .
H18D H 0.5949(10) 0.5125(13) 0.0553(3) 0.068 Uiso 1 calc R .
H18E H 0.5927(9) 0.4351(4) -0.0149(5) 0.068 Uiso 1 calc R .
H18F H 0.6756(2) 0.5469(9) 0.0092(8) 0.068 Uiso 1 calc R .
C19B C 0.5029(2) 0.6241(2) 0.2505(2) 0.0522(8) Uani 1 d . .
C20B C 0.5742(4) 0.7093(3) 0.2285(2) 0.0862(12) Uani 1 d . .
H20D H 0.5469(14) 0.6986(11) 0.1764(3) 0.129 Uiso 1 calc R .
H20E H 0.6506(5) 0.7105(13) 0.2416(14) 0.129 Uiso 1 calc R .
H20F H 0.5704(19) 0.7728(3) 0.2536(12) 0.129 Uiso 1 calc R .
C21B C 0.3868(3) 0.6297(3) 0.2316(2) 0.112(2) Uani 1 d . .
H21D H 0.3563(12) 0.6134(27) 0.1792(3) 0.169 Uiso 1 calc R .
H21E H 0.3892(5) 0.6971(8) 0.2534(17) 0.169 Uiso 1 calc R .
H21F H 0.3404(8) 0.5821(19) 0.2501(17) 0.169 Uiso 1 calc R .
C22B C 0.5460(3) 0.6424(3) 0.3316(2) 0.0749(10) Uani 1 d . .
H22D H 0.5017(13) 0.5884(10) 0.3462(2) 0.112 Uiso 1 calc R .
H22E H 0.5412(20) 0.7058(9) 0.3560(2) 0.112 Uiso 1 calc R .
H22F H 0.6228(7) 0.6448(19) 0.3448(2) 0.112 Uiso 1 calc R .
C23B C 0.3035(2) 0.2909(2) 0.06402(14) 0.0469(7) Uani 1 d . .
H23D H 0.3008(7) 0.2255(3) 0.0711(7) 0.070 Uiso 1 calc R .
H23E H 0.2978(7) 0.2889(10) 0.0136(2) 0.070 Uiso 1 calc R .
H23F H 0.2422(2) 0.3084(8) 0.0762(7) 0.070 Uiso 1 calc R .
C24B C 0.5118(2) 0.2740(2) 0.04944(14) 0.0442(6) Uani 1 d . .
H24D H 0.5876(3) 0.2749(8) 0.0552(6) 0.066 Uiso 1 calc R .
H24E H 0.4803(14) 0.2805(7) 0.00156(14) 0.066 Uiso 1 calc R .
H24F H 0.4680(12) 0.2111(2) 0.0547(6) 0.066 Uiso 1 calc R .
C25B C 0.6517(2) 0.4250(2) 0.3973(2) 0.0495(7) Uani 1 d . .
H25B H 0.6421(2) 0.4918(2) 0.4052(2) 0.059 Uiso 1 calc R .
C26B C 0.5373(3) 0.3477(3) 0.3709(2) 0.0763(11) Uani 1 d . .
H26B H 0.5054(3) 0.3663(3) 0.4105(2) 0.092 Uiso 1 calc R .
C27B C 0.4645(4) 0.3541(4) 0.3116(3) 0.139(2) Uani 1 d . .
H27D H 0.4747(26) 0.4242(4) 0.3141(13) 0.208 Uiso 1 calc R .
H27E H 0.3891(4) 0.3205(30) 0.3108(14) 0.208 Uiso 1 calc R .
H27F H 0.4777(25) 0.3223(30) 0.2678(3) 0.208 Uiso 1 calc R .
C28B C 0.5320(3) 0.2418(2) 0.3698(2) 0.0802(11) Uani 1 d . .
H28D H 0.5560(21) 0.2375(5) 0.4193(2) 0.120 Uiso 1 calc R .
H28E H 0.5803(17) 0.2226(7) 0.3432(13) 0.120 Uiso 1 calc R .
H28F H 0.4563(5) 0.1970(4) 0.3462(13) 0.120 Uiso 1 calc R .
C29B C 0.7233(3) 0.4218(3) 0.4692(2) 0.0645(9) Uani 1 d . .
H29B H 0.7314(3) 0.3545(3) 0.4622(2) 0.077 Uiso 1 calc R .
C30B C 0.8374(3) 0.4982(3) 0.4937(2) 0.0804(11) Uani 1 d . .
H30D H 0.8777(8) 0.4959(14) 0.5410(7) 0.121 Uiso 1 calc R .
H30E H 0.8317(3) 0.5646(3) 0.4969(13) 0.121 Uiso 1 calc R .
H30F H 0.8767(8) 0.4834(11) 0.4589(8) 0.121 Uiso 1 calc R .
C31B C 0.6680(4) 0.4361(4) 0.5288(2) 0.106(2) Uani 1 d . .
H31D H 0.5962(13) 0.3839(15) 0.5145(8) 0.159 Uiso 1 calc R .
H31E H 0.6581(26) 0.5013(11) 0.5363(13) 0.159 Uiso 1 calc R .
H31F H 0.7145(14) 0.4322(26) 0.5736(5) 0.159 Uiso 1 calc R .
C32B C 0.9180(2) 0.6171(2) 0.3708(2) 0.0493(7) Uani 1 d . .
H32D H 0.9654(7) 0.5856(2) 0.3962(8) 0.074 Uiso 1 calc R .
H32E H 0.9016(3) 0.6639(8) 0.4059(7) 0.074 Uiso 1 calc R .
H32F H 0.9556(8) 0.6529(9) 0.3417(2) 0.074 Uiso 1 calc R .
C33B C 0.6169(3) 0.2061(2) 0.2094(2) 0.0650(9) Uani 1 d . .
H33D H 0.5942(13) 0.1464(6) 0.2258(4) 0.097 Uiso 1 calc R .
H33E H 0.6441(6) 0.1905(12) 0.1680(5) 0.097 Uiso 1 calc R .
H33F H 0.5539(8) 0.2286(7) 0.1952(8) 0.097 Uiso 1 calc R .
C34B C 0.8397(3) 0.2741(3) 0.3529(2) 0.0630(9) Uani 1 d . .
H34D H 0.8556(14) 0.2182(11) 0.3263(3) 0.095 Uiso 1 calc R .
H34E H 0.8094(8) 0.2547(16) 0.3907(7) 0.095 Uiso 1 calc R .
H34F H 0.9077(7) 0.3311(6) 0.3749(9) 0.095 Uiso 1 calc R .

loop_
_atom_type_symbol
_atom_type_description
_atom_type_scat_dispersion_real
_atom_type_scat_dispersion_imag
_atom_type_scat_source
C C 0.0033 0.0016 'International Tables Vol C Tables 4.2.6.8 and 6.1.1.4'
H H 0.0000 0.0000 'International Tables Vol C Tables 4.2.6.8 and 6.1.1.4'
O O 0.0106 0.0060 'International Tables Vol C Tables 4.2.6.8 and 6.1.1.4'
Al Al 0.0645 0.0514 'International Tables Vol C Tables 4.2.6.8 and 6.1.1.4'

loop_
_geom_angle_atom_site_label_1
_geom_angle_atom_site_label_2
_geom_angle_atom_site_label_3
_geom_angle
_geom_angle_site_symmetry_1
_geom_angle_site_symmetry_3
_geom_angle_publ_flag
O2A Al1A O1A 106.38(7) . . ?
O2A Al1A O3A 117.84(8) . . ?
O1A Al1A O3A 81.05(7) . . ?
O2A Al1A C32A 107.82(10) . . ?
O1A Al1A C32A 120.67(10) . . ?
O3A Al1A C32A 120.65(10) . . ?
O2A Al1A Al2A 122.61(6) . . ?
O1A Al1A Al2A 40.54(5) . . ?
O3A Al1A Al2A 40.71(5) . . ?
C32A Al1A Al2A 128.99(9) . . ?
O1A Al2A O3A 79.39(7) . . ?
O1A Al2A C34A 108.51(10) . . ?
O3A Al2A C34A 123.74(11) . . ?
O1A Al2A C33A 115.09(11) . . ?
O3A Al2A C33A 107.92(10) . . ?
C34A Al2A C33A 116.69(13) . . ?
O1A Al2A Al1A 39.74(5) . . ?
O3A Al2A Al1A 39.84(5) . . ?
C34A Al2A Al1A 127.51(9) . . ?
C33A Al2A Al1A 115.36(10) . . ?
C1A O1A Al1A 118.25(13) . . ?
C1A O1A Al2A 135.25(13) . . ?
Al1A O1A Al2A 99.71(7) . . ?
C8A O2A Al1A 120.25(14) . . ?
C25A O3A Al1A 128.70(14) . . ?
C25A O3A Al2A 131.32(14) . . ?
Al1A O3A Al2A 99.45(7) . . ?
C2A C1A C6A 123.3(2) . . ?
C2A C1A O1A 119.6(2) . . ?
C6A C1A O1A 117.0(2) . . ?
C3A C2A C1A 115.8(2) . . ?
C3A C2A C13A 119.6(2) . . ?
C1A C2A C13A 124.5(2) . . ?
C4A C3A C2A 123.4(2) . . ?
C4A C3A H3A 118.29(14) . . ?
C2A C3A H3A 118.29(14) . . ?
C3A C4A C5A 119.6(2) . . ?
C3A C4A C17A 118.9(2) . . ?
C5A C4A C17A 121.6(2) . . ?
C4A C5A C6A 119.7(2) . . ?
C4A C5A C18A 119.2(2) . . ?
C6A C5A C18A 121.1(2) . . ?
C1A C6A C5A 118.1(2) . . ?
C1A C6A C7A 124.4(2) . . ?
C5A C6A C7A 117.5(2) . . ?
C8A C7A C12A 119.4(2) . . ?
C8A C7A C6A 119.6(2) . . ?
C12A C7A C6A 120.3(2) . . ?
O2A C8A C7A 118.6(2) . . ?
O2A C8A C9A 120.1(2) . . ?
C7A C8A C9A 121.3(2) . . ?
C10A C9A C8A 116.0(2) . . ?
C10A C9A C19A 122.4(2) . . ?
C8A C9A C19A 121.5(2) . . ?
C11A C10A C9A 123.7(2) . . ?
C11A C10A H10A 118.13(15) . . ?
C9A C10A H10A 118.13(14) . . ?
C10A C11A C12A 119.2(2) . . ?
C10A C11A C23A 119.6(2) . . ?
C12A C11A C23A 121.2(2) . . ?
C11A C12A C7A 119.1(2) . . ?
C11A C12A C24A 119.1(2) . . ?
C7A C12A C24A 121.9(2) . . ?
C16A C13A C15A 105.9(2) . . ?
C16A C13A C14A 111.2(2) . . ?
C15A C13A C14A 107.2(2) . . ?
C16A C13A C2A 112.6(2) . . ?
C15A C13A C2A 111.7(2) . . ?
C14A C13A C2A 108.1(2) . . ?
C13A C14A H14A 109.47(13) . . ?
C13A C14A H14B 109.47(14) . . ?
H14A C14A H14B 109.5 . . ?
C13A C14A H14C 109.47(13) . . ?
H14A C14A H14C 109.5 . . ?
H14B C14A H14C 109.5 . . ?
C13A C15A H15A 109.47(13) . . ?
C13A C15A H15B 109.47(14) . . ?
H15A C15A H15B 109.5 . . ?
C13A C15A H15C 109.47(13) . . ?
H15A C15A H15C 109.5 . . ?
H15B C15A H15C 109.5 . . ?
C13A C16A H16A 109.47(15) . . ?
C13A C16A H16B 109.47(14) . . ?
H16A C16A H16B 109.5 . . ?
C13A C16A H16C 109.47(13) . . ?
H16A C16A H16C 109.5 . . ?
H16B C16A H16C 109.5 . . ?
C4A C17A H17A 109.47(14) . . ?
C4A C17A H17B 109.47(15) . . ?
H17A C17A H17B 109.5 . . ?
C4A C17A H17C 109.47(14) . . ?
H17A C17A H17C 109.5 . . ?
H17B C17A H17C 109.5 . . ?
C5A C18A H18A 109.47(14) . . ?
C5A C18A H18B 109.47(14) . . ?
H18A C18A H18B 109.5 . . ?
C5A C18A H18C 109.47(14) . . ?
H18A C18A H18C 109.5 . . ?
H18B C18A H18C 109.5 . . ?
C20A C19A C22A 108.9(3) . . ?
C20A C19A C21A 107.5(3) . . ?
C22A C19A C21A 107.7(3) . . ?
C20A C19A C9A 113.4(2) . . ?
C22A C19A C9A 108.3(2) . . ?
C21A C19A C9A 110.9(3) . . ?
C19A C20A H20A 109.5(2) . . ?
C19A C20A H20B 109.5(2) . . ?
H20A C20A H20B 109.5 . . ?
C19A C20A H20C 109.5(2) . . ?
H20A C20A H20C 109.5 . . ?
H20B C20A H20C 109.5 . . ?
C19A C21A H21A 109.5(2) . . ?
C19A C21A H21B 109.5(2) . . ?
H21A C21A H21B 109.5 . . ?
C19A C21A H21C 109.5(2) . . ?
H21A C21A H21C 109.5 . . ?
H21B C21A H21C 109.5 . . ?
C19A C22A H22A 109.5(2) . . ?
C19A C22A H22B 109.5(2) . . ?
H22A C22A H22B 109.5 . . ?
C19A C22A H22C 109.5(2) . . ?
H22A C22A H22C 109.5 . . ?
H22B C22A H22C 109.5 . . ?
C11A C23A H23A 109.47(14) . . ?
C11A C23A H23B 109.47(14) . . ?
H23A C23A H23B 109.5 . . ?
C11A C23A H23C 109.5(2) . . ?
H23A C23A H23C 109.5 . . ?
H23B C23A H23C 109.5 . . ?
C12A C24A H24A 109.47(14) . . ?
C12A C24A H24B 109.47(15) . . ?
H24A C24A H24B 109.5 . . ?
C12A C24A H24C 109.47(14) . . ?
H24A C24A H24C 109.5 . . ?
H24B C24A H24C 109.5 . . ?
O3A C25A C29A 110.7(2) . . ?
O3A C25A C26A 110.9(2) . . ?
C29A C25A C26A 113.4(2) . . ?
O3A C25A H25A 107.17(11) . . ?
C29A C25A H25A 107.17(14) . . ?
C26A C25A H25A 107.17(14) . . ?
C27A C26A C28A 109.5(2) . . ?
C27A C26A C25A 113.7(2) . . ?
C28A C26A C25A 110.2(2) . . ?
C27A C26A H26A 107.8(2) . . ?
C28A C26A H26A 107.8(2) . . ?
C25A C26A H26A 107.75(14) . . ?
C26A C27A H27A 109.47(14) . . ?
C26A C27A H27B 109.5(2) . . ?
H27A C27A H27B 109.5 . . ?
C26A C27A H27C 109.47(14) . . ?
H27A C27A H27C 109.5 . . ?
H27B C27A H27C 109.5 . . ?
C26A C28A H28A 109.5(2) . . ?
C26A C28A H28B 109.5(2) . . ?
H28A C28A H28B 109.5 . . ?
C26A C28A H28C 109.5(2) . . ?
H28A C28A H28C 109.5 . . ?
H28B C28A H28C 109.5 . . ?
C30A C29A C25A 112.2(2) . . ?
C30A C29A C31A 111.1(2) . . ?
C25A C29A C31A 113.9(2) . . ?
C30A C29A H29A 106.3(2) . . ?
C25A C29A H29A 106.33(13) . . ?
C31A C29A H29A 106.33(15) . . ?
C29A C30A H30A 109.5(2) . . ?
C29A C30A H30B 109.47(15) . . ?
H30A C30A H30B 109.5 . . ?
C29A C30A H30C 109.5(2) . . ?
H30A C30A H30C 109.5 . . ?
H30B C30A H30C 109.5 . . ?
C29A C31A H31A 109.47(15) . . ?
C29A C31A H31B 109.47(15) . . ?
H31A C31A H31B 109.5 . . ?
C29A C31A H31C 109.47(15) . . ?
H31A C31A H31C 109.5 . . ?
H31B C31A H31C 109.5 . . ?
Al1A C32A H32A 109.47(9) . . ?
Al1A C32A H32B 109.47(8) . . ?
H32A C32A H32B 109.5 . . ?
Al1A C32A H32C 109.47(8) . . ?
H32A C32A H32C 109.5 . . ?
H32B C32A H32C 109.5 . . ?
Al2A C33A H33A 109.47(9) . . ?
Al2A C33A H33B 109.47(9) . . ?
H33A C33A H33B 109.5 . . ?
Al2A C33A H33C 109.47(10) . . ?
H33A C33A H33C 109.5 . . ?
H33B C33A H33C 109.5 . . ?
Al2A C34A H34A 109.47(9) . . ?
Al2A C34A H34B 109.47(9) . . ?
H34A C34A H34B 109.5 . . ?
Al2A C34A H34C 109.47(9) . . ?
H34A C34A H34C 109.5 . . ?
H34B C34A H34C 109.5 . . ?
O2B Al1B O3B 114.95(8) . . ?
O2B Al1B O1B 108.69(8) . . ?
O3B Al1B O1B 81.83(7) . . ?
O2B Al1B C32B 110.90(11) . . ?
O3B Al1B C32B 121.00(11) . . ?
O1B Al1B C32B 116.02(11) . . ?
O2B Al1B Al2B 122.69(6) . . ?
O3B Al1B Al2B 40.98(5) . . ?
O1B Al1B Al2B 41.07(5) . . ?
C32B Al1B Al2B 125.85(9) . . ?
O3B Al2B O1B 80.37(7) . . ?
O3B Al2B C33B 122.56(13) . . ?
O1B Al2B C33B 108.40(11) . . ?
O3B Al2B C34B 106.69(12) . . ?
O1B Al2B C34B 113.65(12) . . ?
C33B Al2B C34B 118.96(15) . . ?
O3B Al2B Al1B 40.24(5) . . ?
O1B Al2B Al1B 40.34(5) . . ?
C33B Al2B Al1B 127.11(10) . . ?
C34B Al2B Al1B 113.58(11) . . ?
C1B O1B Al1B 117.45(13) . . ?
C1B O1B Al2B 136.51(14) . . ?
Al1B O1B Al2B 98.59(8) . . ?
C8B O2B Al1B 120.12(14) . . ?
C25B O3B Al1B 128.40(15) . . ?
C25B O3B Al2B 132.75(15) . . ?
Al1B O3B Al2B 98.78(8) . . ?
C2B C1B C6B 123.0(2) . . ?
C2B C1B O1B 120.3(2) . . ?
C6B C1B O1B 116.6(2) . . ?
C3B C2B C1B 115.3(2) . . ?
C3B C2B C13B 119.8(2) . . ?
C1B C2B C13B 124.8(2) . . ?
C4B C3B C2B 124.0(2) . . ?
C4B C3B H3B 118.02(14) . . ?
C2B C3B H3B 118.02(14) . . ?
C3B C4B C5B 119.4(2) . . ?
C3B C4B C17B 119.2(2) . . ?
C5B C4B C17B 121.4(2) . . ?
C4B C5B C6B 119.2(2) . . ?
C4B C5B C18B 119.3(2) . . ?
C6B C5B C18B 121.4(2) . . ?
C1B C6B C5B 118.8(2) . . ?
C1B C6B C7B 124.2(2) . . ?
C5B C6B C7B 116.9(2) . . ?
C12B C7B C8B 119.6(2) . . ?
C12B C7B C6B 119.5(2) . . ?
C8B C7B C6B 120.0(2) . . ?
O2B C8B C9B 120.8(2) . . ?
O2B C8B C7B 118.4(2) . . ?
C9B C8B C7B 120.8(2) . . ?
C10B C9B C8B 116.5(2) . . ?
C10B C9B C19B 121.7(2) . . ?
C8B C9B C19B 121.6(2) . . ?
C9B C10B C11B 123.6(2) . . ?
C9B C10B H10B 118.20(14) . . ?
C11B C10B H10B 118.20(14) . . ?
C10B C11B C12B 118.8(2) . . ?
C10B C11B C23B 120.0(2) . . ?
C12B C11B C23B 121.0(2) . . ?
C11B C12B C7B 119.4(2) . . ?
C11B C12B C24B 119.3(2) . . ?
C7B C12B C24B 121.4(2) . . ?
C16B C13B C15B 111.1(2) . . ?
C16B C13B C2B 112.3(2) . . ?
C15B C13B C2B 108.0(2) . . ?
C16B C13B C14B 106.6(2) . . ?
C15B C13B C14B 106.9(2) . . ?
C2B C13B C14B 112.0(2) . . ?
C13B C14B H14D 109.47(15) . . ?
C13B C14B H14E 109.5(2) . . ?
H14D C14B H14E 109.5 . . ?
C13B C14B H14F 109.5(2) . . ?
H14D C14B H14F 109.5 . . ?
H14E C14B H14F 109.5 . . ?
C13B C15B H15D 109.47(15) . . ?
C13B C15B H15E 109.5(2) . . ?
H15D C15B H15E 109.5 . . ?
C13B C15B H15F 109.5(2) . . ?
H15D C15B H15F 109.5 . . ?
H15E C15B H15F 109.5 . . ?
C13B C16B H16D 109.5(2) . . ?
C13B C16B H16E 109.5(2) . . ?
H16D C16B H16E 109.5 . . ?
C13B C16B H16F 109.47(14) . . ?
H16D C16B H16F 109.5 . . ?
H16E C16B H16F 109.5 . . ?
C4B C17B H17D 109.47(15) . . ?
C4B C17B H17E 109.47(14) . . ?
H17D C17B H17E 109.5 . . ?
C4B C17B H17F 109.47(15) . . ?
H17D C17B H17F 109.5 . . ?
H17E C17B H17F 109.5 . . ?
C5B C18B H18D 109.47(14) . . ?
C5B C18B H18E 109.47(14) . . ?
H18D C18B H18E 109.5 . . ?
C5B C18B H18F 109.47(14) . . ?
H18D C18B H18F 109.5 . . ?
H18E C18B H18F 109.5 . . ?
C22B C19B C21B 108.8(3) . . ?
C22B C19B C20B 108.7(3) . . ?
C21B C19B C20B 106.5(3) . . ?
C22B C19B C9B 113.7(2) . . ?
C21B C19B C9B 111.1(2) . . ?
C20B C19B C9B 107.8(2) . . ?
C19B C20B H20D 109.5(2) . . ?
C19B C20B H20E 109.5(2) . . ?
H20D C20B H20E 109.5 . . ?
C19B C20B H20F 109.5(2) . . ?
H20D C20B H20F 109.5 . . ?
H20E C20B H20F 109.5 . . ?
C19B C21B H21D 109.5(2) . . ?
C19B C21B H21E 109.5(2) . . ?
H21D C21B H21E 109.5 . . ?
C19B C21B H21F 109.5(3) . . ?
H21D C21B H21F 109.5 . . ?
H21E C21B H21F 109.5 . . ?
C19B C22B H22D 109.5(2) . . ?
C19B C22B H22E 109.5(2) . . ?
H22D C22B H22E 109.5 . . ?
C19B C22B H22F 109.5(2) . . ?
H22D C22B H22F 109.5 . . ?
H22E C22B H22F 109.5 . . ?
C11B C23B H23D 109.47(14) . . ?
C11B C23B H23E 109.47(14) . . ?
H23D C23B H23E 109.5 . . ?
C11B C23B H23F 109.47(15) . . ?
H23D C23B H23F 109.5 . . ?
H23E C23B H23F 109.5 . . ?
C12B C24B H24D 109.47(14) . . ?
C12B C24B H24E 109.47(14) . . ?
H24D C24B H24E 109.5 . . ?
C12B C24B H24F 109.47(14) . . ?
H24D C24B H24F 109.5 . . ?
H24E C24B H24F 109.5 . . ?
O3B C25B C26B 110.7(3) . . ?
O3B C25B C29B 110.7(2) . . ?
C26B C25B C29B 113.8(3) . . ?
O3B C25B H25B 107.09(12) . . ?
C26B C25B H25B 107.1(2) . . ?
C29B C25B H25B 107.1(2) . . ?
C27B C26B C28B 113.3(4) . . ?
C27B C26B C25B 116.8(3) . . ?
C28B C26B C25B 116.1(3) . . ?
C27B C26B H26B 102.6(3) . . ?
C28B C26B H26B 102.6(2) . . ?
C25B C26B H26B 102.6(2) . . ?
C26B C27B H27D 109.5(2) . . ?
C26B C27B H27E 109.5(3) . . ?
H27D C27B H27E 109.5 . . ?
C26B C27B H27F 109.5(3) . . ?
H27D C27B H27F 109.5 . . ?
H27E C27B H27F 109.5 . . ?
C26B C28B H28D 109.5(2) . . ?
C26B C28B H28E 109.5(2) . . ?
H28D C28B H28E 109.5 . . ?
C26B C28B H28F 109.5(2) . . ?
H28D C28B H28F 109.5 . . ?
H28E C28B H28F 109.5 . . ?
C30B C29B C31B 109.3(3) . . ?
C30B C29B C25B 112.9(3) . . ?
C31B C29B C25B 111.2(3) . . ?
C30B C29B H29B 107.8(2) . . ?
C31B C29B H29B 107.8(2) . . ?
C25B C29B H29B 107.8(2) . . ?
C29B C30B H30D 109.5(2) . . ?
C29B C30B H30E 109.5(2) . . ?
H30D C30B H30E 109.5 . . ?
C29B C30B H30F 109.5(2) . . ?
H30D C30B H30F 109.5 . . ?
H30E C30B H30F 109.5 . . ?
C29B C31B H31D 109.5(2) . . ?
C29B C31B H31E 109.5(2) . . ?
H31D C31B H31E 109.5 . . ?
C29B C31B H31F 109.5(2) . . ?
H31D C31B H31F 109.5 . . ?
H31E C31B H31F 109.5 . . ?
Al1B C32B H32D 109.47(9) . . ?
Al1B C32B H32E 109.47(9) . . ?
H32D C32B H32E 109.5 . . ?
Al1B C32B H32F 109.47(9) . . ?
H32D C32B H32F 109.5 . . ?
H32E C32B H32F 109.5 . . ?
Al2B C33B H33D 109.47(9) . . ?
Al2B C33B H33E 109.47(11) . . ?
H33D C33B H33E 109.5 . . ?
Al2B C33B H33F 109.47(11) . . ?
H33D C33B H33F 109.5 . . ?
H33E C33B H33F 109.5 . . ?
Al2B C34B H34D 109.47(10) . . ?
Al2B C34B H34E 109.47(10) . . ?
H34D C34B H34E 109.5 . . ?
Al2B C34B H34F 109.47(11) . . ?
H34D C34B H34F 109.5 . . ?
H34E C34B H34F 109.5 . . ?

loop_
_geom_bond_atom_site_label_1
_geom_bond_atom_site_label_2
_geom_bond_distance
_geom_bond_site_symmetry_2
_geom_bond_publ_flag
Al1A O2A 1.731(2) . ?
Al1A O1A 1.835(2) . ?
Al1A O3A 1.838(2) . ?
Al1A C32A 1.929(3) . ?
Al1A Al2A 2.8297(10) . ?
Al2A O1A 1.866(2) . ?
Al2A O3A 1.871(2) . ?
Al2A C34A 1.946(3) . ?
Al2A C33A 1.958(3) . ?
O1A C1A 1.411(3) . ?
O2A C8A 1.363(3) . ?
O3A C25A 1.471(3) . ?
C1A C2A 1.397(3) . ?
C1A C6A 1.405(3) . ?
C2A C3A 1.391(3) . ?
C2A C13A 1.545(3) . ?
C3A C4A 1.388(3) . ?
C3A H3A 0.95 . ?
C4A C5A 1.390(3) . ?
C4A C17A 1.516(3) . ?
C5A C6A 1.414(3) . ?
C5A C18A 1.508(3) . ?
C6A C7A 1.511(3) . ?
C7A C8A 1.406(3) . ?
C7A C12A 1.408(3) . ?
C8A C9A 1.411(3) . ?
C9A C10A 1.386(4) . ?
C9A C19A 1.543(4) . ?
C10A C11A 1.386(4) . ?
C10A H10A 0.95 . ?
C11A C12A 1.398(3) . ?
C11A C23A 1.507(4) . ?
C12A C24A 1.504(3) . ?
C13A C16A 1.530(3) . ?
C13A C15A 1.536(3) . ?
C13A C14A 1.540(3) . ?
C14A H14A 0.98 . ?
C14A H14B 0.98 . ?
C14A H14C 0.98 . ?
C15A H15A 0.98 . ?
C15A H15B 0.98 . ?
C15A H15C 0.98 . ?
C16A H16A 0.98 . ?
C16A H16B 0.98 . ?
C16A H16C 0.98 . ?
C17A H17A 0.98 . ?
C17A H17B 0.98 . ?
C17A H17C 0.98 . ?
C18A H18A 0.98 . ?
C18A H18B 0.98 . ?
C18A H18C 0.98 . ?
C19A C20A 1.530(4) . ?
C19A C22A 1.534(5) . ?
C19A C21A 1.538(4) . ?
C20A H20A 0.98 . ?
C20A H20B 0.98 . ?
C20A H20C 0.98 . ?
C21A H21A 0.98 . ?
C21A H21B 0.98 . ?
C21A H21C 0.98 . ?
C22A H22A 0.98 . ?
C22A H22B 0.98 . ?
C22A H22C 0.98 . ?
C23A H23A 0.98 . ?
C23A H23B 0.98 . ?
C23A H23C 0.98 . ?
C24A H24A 0.98 . ?
C24A H24B 0.98 . ?
C24A H24C 0.98 . ?
C25A C29A 1.531(3) . ?
C25A C26A 1.533(3) . ?
C25A H25A 1.00 . ?
C26A C27A 1.525(4) . ?
C26A C28A 1.527(4) . ?
C26A H26A 1.00 . ?
C27A H27A 0.98 . ?
C27A H27B 0.98 . ?
C27A H27C 0.98 . ?
C28A H28A 0.98 . ?
C28A H28B 0.98 . ?
C28A H28C 0.98 . ?
C29A C30A 1.525(4) . ?
C29A C31A 1.536(4) . ?
C29A H29A 1.00 . ?
C30A H30A 0.98 . ?
C30A H30B 0.98 . ?
C30A H30C 0.98 . ?
C31A H31A 0.98 . ?
C31A H31B 0.98 . ?
C31A H31C 0.98 . ?
C32A H32A 0.98 . ?
C32A H32B 0.98 . ?
C32A H32C 0.98 . ?
C33A H33A 0.98 . ?
C33A H33B 0.98 . ?
C33A H33C 0.98 . ?
C34A H34A 0.98 . ?
C34A H34B 0.98 . ?
C34A H34C 0.98 . ?
Al1B O2B 1.730(2) . ?
Al1B O3B 1.836(2) . ?
Al1B O1B 1.839(2) . ?
Al1B C32B 1.927(3) . ?
Al1B Al2B 2.8084(10) . ?
Al2B O3B 1.864(2) . ?
Al2B O1B 1.866(2) . ?
Al2B C33B 1.942(3) . ?
Al2B C34B 1.953(3) . ?
O1B C1B 1.415(3) . ?
O2B C8B 1.362(3) . ?
O3B C25B 1.473(3) . ?
C1B C2B 1.397(3) . ?
C1B C6B 1.403(3) . ?
C2B C3B 1.394(3) . ?
C2B C13B 1.542(3) . ?
C3B C4B 1.383(3) . ?
C3B H3B 0.95 . ?
C4B C5B 1.395(3) . ?
C4B C17B 1.515(3) . ?
C5B C6B 1.407(3) . ?
C5B C18B 1.510(3) . ?
C6B C7B 1.509(3) . ?
C7B C12B 1.408(3) . ?
C7B C8B 1.409(3) . ?
C8B C9B 1.404(3) . ?
C9B C10B 1.390(3) . ?
C9B C19B 1.547(4) . ?
C10B C11B 1.391(4) . ?
C10B H10B 0.95 . ?
C11B C12B 1.392(3) . ?
C11B C23B 1.510(3) . ?
C12B C24B 1.513(3) . ?
C13B C16B 1.532(4) . ?
C13B C15B 1.539(4) . ?
C13B C14B 1.544(4) . ?
C14B H14D 0.98 . ?
C14B H14E 0.98 . ?
C14B H14F 0.98 . ?
C15B H15D 0.98 . ?
C15B H15E 0.98 . ?
C15B H15F 0.98 . ?
C16B H16D 0.98 . ?
C16B H16E 0.98 . ?
C16B H16F 0.98 . ?
C17B H17D 0.98 . ?
C17B H17E 0.98 . ?
C17B H17F 0.98 . ?
C18B H18D 0.98 . ?
C18B H18E 0.98 . ?
C18B H18F 0.98 . ?
C19B C22B 1.522(4) . ?
C19B C21B 1.526(4) . ?
C19B C20B 1.542(5) . ?
C20B H20D 0.98 . ?
C20B H20E 0.98 . ?
C20B H20F 0.98 . ?
C21B H21D 0.98 . ?
C21B H21E 0.98 . ?
C21B H21F 0.98 . ?
C22B H22D 0.98 . ?
C22B H22E 0.98 . ?
C22B H22F 0.98 . ?
C23B H23D 0.98 . ?
C23B H23E 0.98 . ?
C23B H23F 0.98 . ?
C24B H24D 0.98 . ?
C24B H24E 0.98 . ?
C24B H24F 0.98 . ?
C25B C26B 1.520(4) . ?
C25B C29B 1.538(4) . ?
C25B H25B 1.00 . ?
C26B C27B 1.376(5) . ?
C26B C28B 1.517(5) . ?
C26B H26B 1.00 . ?
C27B H27D 0.98 . ?
C27B H27E 0.98 . ?
C27B H27F 0.98 . ?
C28B H28D 0.98 . ?
C28B H28E 0.98 . ?
C28B H28F 0.98 . ?
C29B C30B 1.514(5) . ?
C29B C31B 1.537(5) . ?
C29B H29B 1.00 . ?
C30B H30D 0.98 . ?
C30B H30E 0.98 . ?
C30B H30F 0.98 . ?
C31B H31D 0.98 . ?
C31B H31E 0.98 . ?
C31B H31F 0.98 . ?
C32B H32D 0.98 . ?
C32B H32E 0.98 . ?
C32B H32F 0.98 . ?
C33B H33D 0.98 . ?
C33B H33E 0.98 . ?
C33B H33F 0.98 . ?
C34B H34D 0.98 . ?
C34B H34E 0.98 . ?
C34B H34F 0.98 . ?

loop_
_geom_torsion_atom_site_label_1
_geom_torsion_atom_site_label_2
_geom_torsion_atom_site_label_3
_geom_torsion_atom_site_label_4
_geom_torsion
_geom_torsion_site_symmetry_1
_geom_torsion_site_symmetry_2
_geom_torsion_site_symmetry_3
_geom_torsion_site_symmetry_4
_geom_torsion_publ_flag
O2A Al1A Al2A O1A -76.54(10) . . . . ?
O1A Al1A Al2A O1A 0.0 . . . . ?
O3A Al1A Al2A O1A -172.66(11) . . . . ?
C32A Al1A Al2A O1A 93.63(14) . . . . ?
O2A Al1A Al2A O3A 96.12(11) . . . . ?
O1A Al1A Al2A O3A 172.66(11) . . . . ?
O3A Al1A Al2A O3A 0.0 . . . . ?
C32A Al1A Al2A O3A -93.71(14) . . . . ?
O2A Al1A Al2A C34A -3.83(15) . . . . ?
O1A Al1A Al2A C34A 72.71(14) . . . . ?
O3A Al1A Al2A C34A -99.95(14) . . . . ?
C32A Al1A Al2A C34A 166.3(2) . . . . ?
O2A Al1A Al2A C33A -175.97(12) . . . . ?
O1A Al1A Al2A C33A -99.43(12) . . . . ?
O3A Al1A Al2A C33A 87.91(12) . . . . ?
C32A Al1A Al2A C33A -5.8(2) . . . . ?
O2A Al1A O1A C1A -34.1(2) . . . . ?
O3A Al1A O1A C1A -150.7(2) . . . . ?
C32A Al1A O1A C1A 88.9(2) . . . . ?
Al2A Al1A O1A C1A -155.5(2) . . . . ?
O2A Al1A O1A Al2A 121.36(8) . . . . ?
O3A Al1A O1A Al2A 4.84(7) . . . . ?
C32A Al1A O1A Al2A -115.60(11) . . . . ?
Al2A Al1A O1A Al2A 0.0 . . . . ?
O3A Al2A O1A C1A 144.0(2) . . . . ?
C34A Al2A O1A C1A 21.7(2) . . . . ?
C33A Al2A O1A C1A -111.1(2) . . . . ?
Al1A Al2A O1A C1A 148.7(2) . . . . ?
O3A Al2A O1A Al1A -4.78(7) . . . . ?
C34A Al2A O1A Al1A -127.00(11) . . . . ?
C33A Al2A O1A Al1A 100.18(11) . . . . ?
Al1A Al2A O1A Al1A 0.0 . . . . ?
O1A Al1A O2A C8A -50.4(2) . . . . ?
O3A Al1A O2A C8A 38.0(2) . . . . ?
C32A Al1A O2A C8A 178.8(2) . . . . ?
Al2A Al1A O2A C8A -9.2(2) . . . . ?
O2A Al1A O3A C25A 79.0(2) . . . . ?
O1A Al1A O3A C25A -177.1(2) . . . . ?
C32A Al1A O3A C25A -56.7(2) . . . . ?
Al2A Al1A O3A C25A -172.3(2) . . . . ?
O2A Al1A O3A Al2A -108.69(9) . . . . ?
O1A Al1A O3A Al2A -4.82(7) . . . . ?
C32A Al1A O3A Al2A 115.64(12) . . . . ?
Al2A Al1A O3A Al2A 0.0 . . . . ?
O1A Al2A O3A C25A 176.8(2) . . . . ?
C34A Al2A O3A C25A -78.0(2) . . . . ?
C33A Al2A O3A C25A 63.6(2) . . . . ?
Al1A Al2A O3A C25A 172.0(2) . . . . ?
O1A Al2A O3A Al1A 4.77(7) . . . . ?
C34A Al2A O3A Al1A 110.03(12) . . . . ?
C33A Al2A O3A Al1A -108.36(12) . . . . ?
Al1A Al2A O3A Al1A 0.0 . . . . ?
Al1A O1A C1A C2A -116.9(2) . . . . ?
Al2A O1A C1A C2A 98.6(2) . . . . ?
Al1A O1A C1A C6A 59.9(2) . . . . ?
Al2A O1A C1A C6A -84.6(2) . . . . ?
C6A C1A C2A C3A -0.7(3) . . . . ?
O1A C1A C2A C3A 175.9(2) . . . . ?
C6A C1A C2A C13A 176.3(2) . . . . ?
O1A C1A C2A C13A -7.1(3) . . . . ?
C1A C2A C3A C4A -2.2(3) . . . . ?
C13A C2A C3A C4A -179.4(2) . . . . ?
C2A C3A C4A C5A 1.8(4) . . . . ?
C2A C3A C4A C17A -177.6(2) . . . . ?
C3A C4A C5A C6A 1.7(3) . . . . ?
C17A C4A C5A C6A -179.0(2) . . . . ?
C3A C4A C5A C18A -176.6(2) . . . . ?
C17A C4A C5A C18A 2.8(4) . . . . ?
C2A C1A C6A C5A 4.0(3) . . . . ?
O1A C1A C6A C5A -172.7(2) . . . . ?
C2A C1A C6A C7A -177.2(2) . . . . ?
O1A C1A C6A C7A 6.1(3) . . . . ?
C4A C5A C6A C1A -4.4(3) . . . . ?
C18A C5A C6A C1A 173.8(2) . . . . ?
C4A C5A C6A C7A 176.7(2) . . . . ?
C18A C5A C6A C7A -5.1(3) . . . . ?
C1A C6A C7A C8A -71.0(3) . . . . ?
C5A C6A C7A C8A 107.9(2) . . . . ?
C1A C6A C7A C12A 118.5(3) . . . . ?
C5A C6A C7A C12A -62.6(3) . . . . ?
Al1A O2A C8A C7A 59.0(3) . . . . ?
Al1A O2A C8A C9A -122.1(2) . . . . ?
C12A C7A C8A O2A -169.5(2) . . . . ?
C6A C7A C8A O2A 19.9(3) . . . . ?
C12A C7A C8A C9A 11.6(3) . . . . ?
C6A C7A C8A C9A -159.0(2) . . . . ?
O2A C8A C9A C10A 170.2(2) . . . . ?
C7A C8A C9A C10A -10.9(3) . . . . ?
O2A C8A C9A C19A -13.3(3) . . . . ?
C7A C8A C9A C19A 165.6(2) . . . . ?
C8A C9A C10A C11A 2.1(4) . . . . ?
C19A C9A C10A C11A -174.4(2) . . . . ?
C9A C10A C11A C12A 6.1(4) . . . . ?
C9A C10A C11A C23A -176.8(2) . . . . ?
C10A C11A C12A C7A -5.5(3) . . . . ?
C23A C11A C12A C7A 177.5(2) . . . . ?
C10A C11A C12A C24A 173.5(2) . . . . ?
C23A C11A C12A C24A -3.5(4) . . . . ?
C8A C7A C12A C11A -3.0(3) . . . . ?
C6A C7A C12A C11A 167.5(2) . . . . ?
C8A C7A C12A C24A 178.0(2) . . . . ?
C6A C7A C12A C24A -11.5(3) . . . . ?
C3A C2A C13A C16A -131.2(2) . . . . ?
C1A C2A C13A C16A 51.9(3) . . . . ?
C3A C2A C13A C15A -12.3(3) . . . . ?
C1A C2A C13A C15A 170.8(2) . . . . ?
C3A C2A C13A C14A 105.5(2) . . . . ?
C1A C2A C13A C14A -71.4(3) . . . . ?
C10A C9A C19A C20A -120.2(3) . . . . ?
C8A C9A C19A C20A 63.4(4) . . . . ?
C10A C9A C19A C22A 118.7(3) . . . . ?
C8A C9A C19A C22A -57.6(3) . . . . ?
C10A C9A C19A C21A 0.8(4) . . . . ?
C8A C9A C19A C21A -175.5(3) . . . . ?
Al1A O3A C25A C29A -134.6(2) . . . . ?
Al2A O3A C25A C29A 55.5(3) . . . . ?
Al1A O3A C25A C26A 98.6(2) . . . . ?
Al2A O3A C25A C26A -71.3(2) . . . . ?
O3A C25A C26A C27A -52.8(3) . . . . ?
C29A C25A C26A C27A -178.1(2) . . . . ?
O3A C25A C26A C28A -176.1(2) . . . . ?
C29A C25A C26A C28A 58.6(3) . . . . ?
O3A C25A C29A C30A 54.4(3) . . . . ?
C26A C25A C29A C30A 179.7(2) . . . . ?
O3A C25A C29A C31A -73.0(3) . . . . ?
C26A C25A C29A C31A 52.4(3) . . . . ?
O2B Al1B Al2B O3B -91.46(11) . . . . ?
O3B Al1B Al2B O3B 0.0 . . . . ?
O1B Al1B Al2B O3B -172.43(12) . . . . ?
C32B Al1B Al2B O3B 97.88(14) . . . . ?
O2B Al1B Al2B O1B 80.97(11) . . . . ?
O3B Al1B Al2B O1B 172.43(11) . . . . ?
O1B Al1B Al2B O1B 0.0 . . . . ?
C32B Al1B Al2B O1B -89.69(14) . . . . ?
O2B Al1B Al2B C33B 7.2(2) . . . . ?
O3B Al1B Al2B C33B 98.7(2) . . . . ?
O1B Al1B Al2B C33B -73.8(2) . . . . ?
C32B Al1B Al2B C33B -163.5(2) . . . . ?
O2B Al1B Al2B C34B -179.70(12) . . . . ?
O3B Al1B Al2B C34B -88.24(13) . . . . ?
O1B Al1B Al2B C34B 99.33(13) . . . . ?
C32B Al1B Al2B C34B 9.6(2) . . . . ?
O2B Al1B O1B C1B 36.2(2) . . . . ?
O3B Al1B O1B C1B 149.9(2) . . . . ?
C32B Al1B O1B C1B -89.6(2) . . . . ?
Al2B Al1B O1B C1B 154.9(2) . . . . ?
O2B Al1B O1B Al2B -118.67(8) . . . . ?
O3B Al1B O1B Al2B -5.01(8) . . . . ?
C32B Al1B O1B Al2B 115.58(12) . . . . ?
Al2B Al1B O1B Al2B 0.0 . . . . ?
O3B Al2B O1B C1B -141.8(2) . . . . ?
C33B Al2B O1B C1B -20.6(2) . . . . ?
C34B Al2B O1B C1B 114.1(2) . . . . ?
Al1B Al2B O1B C1B -146.8(2) . . . . ?
O3B Al2B O1B Al1B 4.95(8) . . . . ?
C33B Al2B O1B Al1B 126.20(13) . . . . ?
C34B Al2B O1B Al1B -99.16(13) . . . . ?
Al1B Al2B O1B Al1B 0.0 . . . . ?
O3B Al1B O2B C8B -43.1(2) . . . . ?
O1B Al1B O2B C8B 46.4(2) . . . . ?
C32B Al1B O2B C8B 175.1(2) . . . . ?
Al2B Al1B O2B C8B 3.2(2) . . . . ?
O2B Al1B O3B C25B -70.7(2) . . . . ?
O1B Al1B O3B C25B -177.6(2) . . . . ?
C32B Al1B O3B C25B 66.9(2) . . . . ?
Al2B Al1B O3B C25B 177.4(2) . . . . ?
O2B Al1B O3B Al2B 111.89(9) . . . . ?
O1B Al1B O3B Al2B 5.01(8) . . . . ?
C32B Al1B O3B Al2B -110.50(12) . . . . ?
Al2B Al1B O3B Al2B 0.0 . . . . ?
O1B Al2B O3B C25B 177.8(2) . . . . ?
C33B Al2B O3B C25B 72.0(2) . . . . ?
C34B Al2B O3B C25B -70.3(2) . . . . ?
Al1B Al2B O3B C25B -177.2(2) . . . . ?
O1B Al2B O3B Al1B -4.96(8) . . . . ?
C33B Al2B O3B Al1B -110.71(13) . . . . ?
C34B Al2B O3B Al1B 106.99(12) . . . . ?
Al1B Al2B O3B Al1B 0.0 . . . . ?
Al1B O1B C1B C2B 119.1(2) . . . . ?
Al2B O1B C1B C2B -98.5(3) . . . . ?
Al1B O1B C1B C6B -57.2(2) . . . . ?
Al2B O1B C1B C6B 85.2(2) . . . . ?
C6B C1B C2B C3B 2.0(3) . . . . ?
O1B C1B C2B C3B -174.1(2) . . . . ?
C6B C1B C2B C13B -174.4(2) . . . . ?
O1B C1B C2B C13B 9.5(3) . . . . ?
C1B C2B C3B C4B 2.2(4) . . . . ?
C13B C2B C3B C4B 178.8(2) . . . . ?
C2B C3B C4B C5B -2.9(4) . . . . ?
C2B C3B C4B C17B 178.2(2) . . . . ?
C3B C4B C5B C6B -0.7(3) . . . . ?
C17B C4B C5B C6B 178.2(2) . . . . ?
C3B C4B C5B C18B 178.0(2) . . . . ?
C17B C4B C5B C18B -3.1(4) . . . . ?
C2B C1B C6B C5B -5.4(3) . . . . ?
O1B C1B C6B C5B 170.8(2) . . . . ?
C2B C1B C6B C7B 173.1(2) . . . . ?
O1B C1B C6B C7B -10.6(3) . . . . ?
C4B C5B C6B C1B 4.7(3) . . . . ?
C18B C5B C6B C1B -174.0(2) . . . . ?
C4B C5B C6B C7B -174.0(2) . . . . ?
C18B C5B C6B C7B 7.3(3) . . . . ?
C1B C6B C7B C12B -115.4(3) . . . . ?
C5B C6B C7B C12B 63.2(3) . . . . ?
C1B C6B C7B C8B 75.2(3) . . . . ?
C5B C6B C7B C8B -106.2(3) . . . . ?
Al1B O2B C8B C9B 126.6(2) . . . . ?
Al1B O2B C8B C7B -55.9(3) . . . . ?
C12B C7B C8B O2B 169.9(2) . . . . ?
C6B C7B C8B O2B -20.8(3) . . . . ?
C12B C7B C8B C9B -12.6(3) . . . . ?
C6B C7B C8B C9B 156.8(2) . . . . ?
O2B C8B C9B C10B -170.5(2) . . . . ?
C7B C8B C9B C10B 12.0(3) . . . . ?
O2B C8B C9B C19B 15.4(4) . . . . ?
C7B C8B C9B C19B -162.0(2) . . . . ?
C8B C9B C10B C11B -2.9(4) . . . . ?
C19B C9B C10B C11B 171.2(2) . . . . ?
C9B C10B C11B C12B -5.8(4) . . . . ?
C9B C10B C11B C23B 178.6(2) . . . . ?
C10B C11B C12B C7B 5.3(4) . . . . ?
C23B C11B C12B C7B -179.1(2) . . . . ?
C10B C11B C12B C24B -173.6(2) . . . . ?
C23B C11B C12B C24B 2.0(4) . . . . ?
C8B C7B C12B C11B 3.6(3) . . . . ?
C6B C7B C12B C11B -165.8(2) . . . . ?
C8B C7B C12B C24B -177.5(2) . . . . ?
C6B C7B C12B C24B 13.0(3) . . . . ?
C3B C2B C13B C16B 127.8(3) . . . . ?
C1B C2B C13B C16B -56.0(3) . . . . ?
C3B C2B C13B C15B -109.3(3) . . . . ?
C1B C2B C13B C15B 66.9(3) . . . . ?
C3B C2B C13B C14B 8.0(3) . . . . ?
C1B C2B C13B C14B -175.8(2) . . . . ?
C10B C9B C19B C22B 120.3(3) . . . . ?
C8B C9B C19B C22B -65.9(4) . . . . ?
C10B C9B C19B C21B -2.8(4) . . . . ?
C8B C9B C19B C21B 170.9(3) . . . . ?
C10B C9B C19B C20B -119.1(3) . . . . ?
C8B C9B C19B C20B 54.6(3) . . . . ?
Al1B O3B C25B C26B 132.2(2) . . . . ?
Al2B O3B C25B C26B -51.3(3) . . . . ?
Al1B O3B C25B C29B -100.6(2) . . . . ?
Al2B O3B C25B C29B 75.9(3) . . . . ?
O3B C25B C26B C27B -62.2(5) . . . . ?
C29B C25B C26B C27B 172.3(4) . . . . ?
O3B C25B C26B C28B 75.6(4) . . . . ?
C29B C25B C26B C28B -49.8(4) . . . . ?
O3B C25B C29B C30B 53.5(3) . . . . ?
C26B C25B C29B C30B 179.0(3) . . . . ?
O3B C25B C29B C31B 176.8(3) . . . . ?
C26B C25B C29B C31B -57.8(4) . . . . ?
